data_4322210
loop_
_publ_author_name
'\'Eva Balogh-Hergovich'
'J\'ozsef Kaizer'
'G\'abor Speier'
'Vilmos F\"ul\"op'
'L\'aszl\'o P\'ark\'anyi'

_publ_contact_author
; Prof. Dr. G\'abor Speier
  Department of Organic Chemistry
  University of Veszpr\'em
  Wartha Vince u. 1
  H-8201 Veszpr\'em
  Hungary
;
_publ_contact_author_email speier@almos.vein.hu
_publ_contact_author_fax '36 (88) 427 492'
_publ_contact_author_phone '36 (88) 422022'
_publ_section_title
;
 Quercetin 2,3-Dioxygenase Mimicking Ring Cleavage of the Flavonolate
 Ligand Assisted by Copper. Synthesis and Characterization of Copper(I)
 Complexes [Cu(PPh~3~)~2~(fla)] (fla = Flavonolate) and
 [Cu(PPh~3~)~2~(O-bs)] (O-bs = O-Benzoylsalicylate)
;
_journal_name_full 'Inorganic Chemistry'
_journal_page_first 3787
_journal_page_last 3795
_journal_paper_doi 10.1021/ic990175d
_journal_volume 38
_journal_year 1999
_chemical_compound_source 'G.Speier (Univ. of Veszpr\'em)'
_chemical_formula_sum 'C51 H39 Cu O3 P2'
_chemical_formula_weight 825.30
_chemical_name_systematic
;
 ?
;
_space_group_IT_number 19
_symmetry_cell_setting orthorhombic
_symmetry_space_group_name_Hall 'P 2ac 2ab'
_symmetry_space_group_name_H-M 'P 21 21 21'
_atom_sites_solution_hydrogens geom
_atom_sites_solution_primary heavy
_atom_sites_solution_secondary difmap
_audit_creation_method SHELXL
_cell_angle_alpha 90.000
_cell_angle_beta 90.000
_cell_angle_gamma 90.000
_cell_formula_units_Z 4
_cell_length_a 9.588(1)
_cell_length_b 17.364(3)
_cell_length_c 24.378(3)
_cell_measurement_reflns_used 25
_cell_measurement_temperature 293(2)
_cell_measurement_theta_max 24.91
_cell_measurement_theta_min 20.36
_cell_volume 4058.6(10)
_computing_cell_refinement 'Entraf-Nonius CAD4 Program'
_computing_data_collection 'Entraf-Nonius CAD4 Program'
_computing_data_reduction 'Enraf-Nonius SDP-Plus: Datard'
_computing_structure_refinement 'SHELXL-93 (Sheldrick, 1993)'
_computing_structure_solution 'Enraf-Nonius SDP-Plus'
_diffrn_ambient_temperature 293(2)
_diffrn_measurement_device 'Enraf-Nonius CAD4'
_diffrn_measurement_method omega/theta
_diffrn_radiation_monochromator graphite
_diffrn_radiation_source 'fine-focus sealed tube'
_diffrn_radiation_type CuKa
_diffrn_radiation_wavelength 1.54184
_diffrn_reflns_av_R_equivalents 0.0000
_diffrn_reflns_av_sigmaI/netI 0.1224
_diffrn_reflns_limit_h_max 11
_diffrn_reflns_limit_h_min 0
_diffrn_reflns_limit_k_max 21
_diffrn_reflns_limit_k_min 0
_diffrn_reflns_limit_l_max 30
_diffrn_reflns_limit_l_min 0
_diffrn_reflns_number 3358
_diffrn_reflns_theta_max 74.83
_diffrn_reflns_theta_min 3.12
_diffrn_standards_decay_% 0
_diffrn_standards_interval_time 1hr
_diffrn_standards_number 3
_exptl_absorpt_coefficient_mu 1.848
_exptl_crystal_colour orange
_exptl_crystal_density_diffrn 1.351
_exptl_crystal_description prism
_exptl_crystal_F_000 1712
_exptl_crystal_size_max 0.40
_exptl_crystal_size_mid 0.35
_exptl_crystal_size_min 0.20
_refine_diff_density_max 0.313
_refine_diff_density_min -0.397
_refine_diff_density_rms 0.065
_refine_ls_abs_structure_details 'Flack H D (1983), Acta Cryst. A39, 876-881'
_refine_ls_abs_structure_Flack -0.07(4)
_refine_ls_extinction_method none
_refine_ls_goodness_of_fit_all 1.007
_refine_ls_goodness_of_fit_obs 1.142
_refine_ls_hydrogen_treatment riding
_refine_ls_matrix_type full
_refine_ls_number_parameters 443
_refine_ls_number_reflns 3333
_refine_ls_number_restraints 0
_refine_ls_restrained_S_all 1.062
_refine_ls_restrained_S_obs 1.142
_refine_ls_R_factor_all 0.1038
_refine_ls_R_factor_obs 0.0496
_refine_ls_shift/esd_max 0.070
_refine_ls_shift/esd_mean 0.011
_refine_ls_structure_factor_coef Fsqd
_refine_ls_weighting_details 'w=1/[s^2^(Fo^2^)+( 0.0937P)^2^+0.0000P] where P=(Fo^2^+2Fc^2^)/3'
_refine_ls_weighting_scheme calc
_refine_ls_wR_factor_all 0.1419
_refine_ls_wR_factor_obs 0.1238
_reflns_number_observed 2357
_reflns_number_total 3358
_reflns_observed_criterion >2sigma(I)
_cod_data_source_file ic990175d_1.cif
_cod_data_source_block g661
_cod_depositor_comments
;
The following automatic conversions were performed:

'_refine_ls_weighting_scheme' value 'calc w=1/[s^2^(Fo^2^)+(
0.0937P)^2^+0.0000P] where P=(Fo^2^+2Fc^2^)/3' was changed to 'calc'.
New tag '_refine_ls_weighting_details' was created. The value of the
new tag was set to 'w=1/[s^2^(Fo^2^)+( 0.0937P)^2^+0.0000P] where
P=(Fo^2^+2Fc^2^)/3'.

Automatic conversion script
Id: cif_fix_values 3143 2015-03-26 13:38:13Z robertas 

The following automatic conversions were performed:

'_atom_sites_solution_primary' value 'heavy atom method' was changed
to 'heavy'.

Automatic conversion script
Id: cif_fix_values 6452 2018-10-05 10:23:21Z andrius 
;
_cod_database_code 4322210

loop_
_symmetry_equiv_pos_as_xyz
'x, y, z'
'-x+1/2, -y, z+1/2'
'x+1/2, -y+1/2, -z'
'-x, y+1/2, -z+1/2'

loop_
_atom_site_aniso_label
_atom_site_aniso_U_11
_atom_site_aniso_U_22
_atom_site_aniso_U_33
_atom_site_aniso_U_23
_atom_site_aniso_U_13
_atom_site_aniso_U_12
Cu 0.0474(5) 0.0474(6) 0.0431(4) 0.0066(4) -0.0032(4) -0.0009(5)
P1 0.0440(10) 0.0436(10) 0.0462(8) 0.0021(8) 0.0001(8) -0.0038(9)
P2 0.0423(9) 0.0493(10) 0.0417(7) 0.0037(8) -0.0009(8) 0.0024(9)
O1 0.050(3) 0.057(3) 0.055(2) 0.016(2) -0.006(2) 0.000(3)
O2 0.049(3) 0.050(3) 0.053(2) 0.018(2) 0.002(2) 0.001(3)
O3 0.049(3) 0.071(4) 0.058(3) 0.018(3) -0.009(3) -0.004(3)
C1 0.047(4) 0.049(4) 0.044(3) 0.005(3) 0.003(3) -0.002(4)
C2 0.041(4) 0.038(4) 0.043(3) 0.008(3) -0.007(3) -0.002(3)
C2 0.044(4) 0.050(5) 0.049(3) 0.003(3) -0.004(3) -0.001(4)
C4 0.054(4) 0.041(4) 0.041(3) 0.006(3) 0.000(3) -0.008(4)
C5 0.047(4) 0.051(5) 0.059(4) 0.013(4) -0.005(4) -0.005(4)
C6 0.052(4) 0.078(6) 0.067(4) 0.015(5) -0.002(4) -0.011(5)
C7 0.069(5) 0.055(5) 0.065(4) 0.021(4) 0.010(4) -0.016(5)
C8 0.060(5) 0.056(5) 0.049(4) 0.010(3) 0.004(4) 0.003(4)
C9 0.048(4) 0.047(4) 0.044(3) 0.010(3) 0.002(4) -0.005(4)
C11 0.041(4) 0.052(4) 0.046(3) 0.001(3) -0.002(3) 0.002(4)
C12 0.047(4) 0.071(5) 0.070(4) 0.009(4) -0.009(4) 0.008(5)
C13 0.053(5) 0.092(7) 0.071(4) 0.007(5) -0.019(4) 0.004(5)
C14 0.042(4) 0.103(7) 0.073(5) -0.002(5) -0.006(4) -0.008(5)
C15 0.057(5) 0.108(7) 0.065(4) 0.005(5) 0.004(5) -0.028(6)
C16 0.058(5) 0.058(5) 0.061(4) 0.011(4) -0.008(4) -0.014(4)
C21 0.055(4) 0.037(4) 0.053(3) 0.002(3) 0.000(4) -0.019(4)
C22 0.054(5) 0.066(5) 0.059(4) -0.009(4) 0.016(4) -0.007(5)
C23 0.079(6) 0.089(7) 0.051(4) -0.011(4) 0.016(4) -0.020(6)
C24 0.122(9) 0.088(7) 0.055(4) 0.000(5) -0.004(6) -0.033(7)
C25 0.104(8) 0.085(7) 0.063(4) 0.008(5) -0.022(5) -0.012(7)
C26 0.080(6) 0.069(6) 0.054(3) 0.003(4) -0.009(4) 0.000(5)
C31 0.051(4) 0.047(4) 0.044(3) -0.003(3) 0.009(3) 0.002(4)
C32 0.052(4) 0.066(6) 0.092(5) 0.017(5) -0.005(4) 0.006(4)
C33 0.061(5) 0.070(6) 0.108(6) 0.013(5) -0.007(5) 0.017(5)
C34 0.044(4) 0.078(6) 0.075(5) -0.007(5) -0.006(4) 0.001(5)
C35 0.052(5) 0.077(6) 0.062(4) 0.000(4) 0.003(4) -0.008(5)
C36 0.049(4) 0.057(5) 0.055(4) -0.007(4) -0.002(4) -0.008(4)
C41 0.044(4) 0.037(4) 0.049(3) 0.005(3) -0.001(3) 0.002(3)
C42 0.051(4) 0.041(4) 0.049(3) 0.002(3) 0.003(3) -0.005(4)
C43 0.054(5) 0.061(5) 0.064(4) 0.004(4) 0.009(4) -0.005(4)
C44 0.069(5) 0.055(5) 0.075(5) 0.014(4) 0.015(5) -0.016(5)
C45 0.116(7) 0.061(5) 0.066(4) -0.014(4) 0.020(6) -0.016(6)
C46 0.095(7) 0.058(5) 0.060(4) -0.007(4) 0.021(5) -0.023(5)
C51 0.053(4) 0.052(5) 0.058(4) -0.003(4) 0.001(4) -0.001(4)
C52 0.145(9) 0.059(6) 0.075(5) 0.010(5) -0.004(6) 0.047(7)
C53 0.183(13) 0.099(9) 0.123(8) 0.025(8) 0.015(10) 0.095(9)
C54 0.128(10) 0.063(7) 0.133(9) -0.008(7) 0.035(9) 0.032(7)
C55 0.109(9) 0.090(8) 0.090(6) 0.000(6) 0.031(7) 0.023(7)
C56 0.105(8) 0.065(6) 0.073(5) 0.004(5) 0.020(5) 0.031(6)
C61 0.050(4) 0.058(5) 0.038(3) 0.003(3) 0.001(3) -0.001(4)
C62 0.061(5) 0.047(5) 0.068(4) 0.011(4) -0.010(4) -0.008(4)
C63 0.091(7) 0.076(7) 0.077(5) 0.007(5) -0.038(5) -0.013(6)
C64 0.041(4) 0.119(8) 0.072(5) 0.020(5) -0.013(4) -0.016(6)
C65 0.041(4) 0.103(7) 0.059(4) 0.007(5) -0.003(4) 0.010(5)
C66 0.053(4) 0.077(6) 0.048(4) -0.014(4) -0.006(3) 0.006(5)
C71 0.039(4) 0.046(4) 0.043(3) -0.007(3) 0.004(3) -0.001(3)
C72 0.043(4) 0.062(5) 0.064(4) 0.004(4) 0.008(4) -0.003(4)
C73 0.049(5) 0.054(5) 0.096(6) 0.001(5) 0.005(5) -0.007(4)
C74 0.070(6) 0.061(5) 0.068(4) 0.006(4) 0.029(5) 0.010(5)
C75 0.061(5) 0.057(5) 0.054(3) 0.002(4) 0.007(4) 0.014(4)
C76 0.053(4) 0.048(4) 0.045(3) 0.000(3) 0.006(4) 0.009(4)

loop_
_atom_site_label
_atom_site_type_symbol
_atom_site_fract_x
_atom_site_fract_y
_atom_site_fract_z
_atom_site_U_iso_or_equiv
_atom_site_thermal_displace_type
_atom_site_occupancy
_atom_site_calc_flag
_atom_site_refinement_flags
_atom_site_disorder_group
Cu Cu 0.22346(10) 0.65517(5) 0.24338(3) 0.0460(3) Uani 1 d . .
P1 P 0.1161(2) 0.76361(11) 0.27520(6) 0.0446(5) Uani 1 d . .
P2 P 0.2349(2) 0.62130(11) 0.15481(6) 0.0444(4) Uani 1 d . .
O1 O 0.3543(5) 0.4916(3) 0.4146(2) 0.0541(13) Uani 1 d . .
O2 O 0.3745(5) 0.6205(3) 0.2980(2) 0.0506(12) Uani 1 d . .
O3 O 0.1116(5) 0.5673(3) 0.2885(2) 0.0596(13) Uani 1 d . .
C1 C 0.4035(8) 0.5498(4) 0.3797(2) 0.047(2) Uani 1 d . .
C2 C 0.3274(7) 0.5719(4) 0.3336(2) 0.041(2) Uani 1 d . .
C3 C 0.1856(7) 0.5443(4) 0.3282(3) 0.048(2) Uani 1 d . .
C4 C 0.1335(8) 0.4892(4) 0.3674(2) 0.045(2) Uani 1 d . .
C5 C 0.0000(8) 0.4579(4) 0.3652(3) 0.053(2) Uani 1 d . .
H5 H -0.0638(8) 0.4764(4) 0.3378(3) 0.102(5) Uiso 1 d R .
C6 C -0.0452(9) 0.4023(5) 0.4013(3) 0.066(2) Uani 1 d . .
H6 H -0.1379(9) 0.3816(5) 0.3992(3) 0.102(5) Uiso 1 d R .
C7 C 0.0510(9) 0.3755(5) 0.4409(3) 0.063(2) Uani 1 d . .
H7 H 0.0230(9) 0.3360(5) 0.4661(3) 0.102(5) Uiso 1 d R .
C8 C 0.1825(8) 0.4058(4) 0.4442(3) 0.055(2) Uani 1 d . .
H8 H 0.2468(8) 0.3871(4) 0.4714(3) 0.102(5) Uiso 1 d R .
C9 C 0.2226(8) 0.4630(4) 0.4079(2) 0.046(2) Uani 1 d . .
C11 C 0.5377(7) 0.5758(4) 0.3975(3) 0.046(2) Uani 1 d . .
C12 C 0.6172(8) 0.5345(5) 0.4355(3) 0.063(2) Uani 1 d . .
H12 H 0.5809(8) 0.4884(5) 0.4511(3) 0.102(5) Uiso 1 d R .
C13 C 0.7451(9) 0.5585(5) 0.4512(3) 0.072(2) Uani 1 d . .
H13 H 0.7964(9) 0.5298(5) 0.4765(3) 0.102(5) Uiso 1 d R .
C14 C 0.8042(8) 0.6246(5) 0.4300(3) 0.073(2) Uani 1 d . .
H14 H 0.8974(8) 0.6406(5) 0.4410(3) 0.102(5) Uiso 1 d R .
C15 C 0.7260(9) 0.6661(6) 0.3938(3) 0.076(3) Uani 1 d . .
H15 H 0.7629(9) 0.7122(6) 0.3799(3) 0.102(5) Uiso 1 d R .
C16 C 0.5964(8) 0.6436(4) 0.3771(3) 0.059(2) Uani 1 d . .
H16 H 0.5472(8) 0.6738(4) 0.3511(3) 0.102(5) Uiso 1 d R .
C21 C 0.1028(5) 0.7733(3) 0.35021(12) 0.048(2) Uani 1 d G .
C22 C -0.0091(4) 0.8098(3) 0.3755(2) 0.060(2) Uani 1 d G .
C23 C -0.0123(5) 0.8171(3) 0.4323(2) 0.073(3) Uani 1 d G .
C24 C 0.0964(7) 0.7879(3) 0.46375(12) 0.088(3) Uani 1 d G .
C25 C 0.2083(6) 0.7514(3) 0.4385(2) 0.084(3) Uani 1 d G .
C26 C 0.2115(5) 0.7442(3) 0.3817(2) 0.067(2) Uani 1 d G .
H22 H -0.0851(5) 0.8303(4) 0.3553(2) 0.102(5) Uiso 1 calc G .
H23 H -0.0841(7) 0.8431(4) 0.4509(3) 0.102(5) Uiso 1 d G .
H24 H 0.0903(9) 0.7907(5) 0.50164(12) 0.102(5) Uiso 1 d G .
H25 H 0.2820(7) 0.7335(4) 0.4605(2) 0.102(5) Uiso 1 d G .
H26 H 0.2907(6) 0.7197(4) 0.3646(3) 0.102(5) Uiso 1 d G .
C31 C -0.0668(3) 0.7724(3) 0.2551(2) 0.047(2) Uani 1 d G .
C32 C -0.1265(5) 0.8400(2) 0.2356(2) 0.070(2) Uani 1 d G .
C33 C -0.2679(5) 0.8423(3) 0.2232(2) 0.080(2) Uani 1 d G .
C34 C -0.3497(3) 0.7770(3) 0.2303(2) 0.066(2) Uani 1 d G .
C35 C -0.2901(5) 0.7094(3) 0.2498(2) 0.064(2) Uani 1 d G .
C36 C -0.1486(5) 0.7071(2) 0.2623(2) 0.054(2) Uani 1 d G .
H32 H -0.0703(7) 0.8847(3) 0.2278(3) 0.102(5) Uiso 1 calc G .
H33 H -0.3112(7) 0.8897(3) 0.2138(3) 0.102(5) Uiso 1 d G .
H34 H -0.4448(4) 0.7777(5) 0.2209(3) 0.102(5) Uiso 1 d G .
H35 H -0.3486(6) 0.6660(3) 0.2551(3) 0.102(5) Uiso 1 d G .
H36 H -0.1089(7) 0.6595(2) 0.2724(3) 0.102(5) Uiso 1 d G .
C41 C 0.1970(5) 0.8544(2) 0.2553(2) 0.043(2) Uani 1 d G .
C42 C 0.2854(5) 0.8531(2) 0.2102(2) 0.047(2) Uani 1 d G .
C43 C 0.3532(5) 0.9199(3) 0.1937(2) 0.060(2) Uani 1 d G .
C44 C 0.3325(6) 0.9882(2) 0.2223(2) 0.066(2) Uani 1 d G .
C45 C 0.2440(6) 0.9896(2) 0.2675(2) 0.081(3) Uani 1 d G .
C46 C 0.1762(5) 0.9227(3) 0.2840(2) 0.071(3) Uani 1 d G .
H42 H 0.2971(8) 0.8072(3) 0.1893(2) 0.102(5) Uiso 1 calc G .
H43 H 0.4116(7) 0.9211(4) 0.1622(2) 0.102(5) Uiso 1 d G .
H44 H 0.3850(8) 1.0327(3) 0.2122(3) 0.102(5) Uiso 1 d G .
H45 H 0.2258(9) 1.0376(2) 0.2858(3) 0.102(5) Uiso 1 d G .
H46 H 0.1179(7) 0.9228(4) 0.3149(2) 0.102(5) Uiso 1 d G .
C51 C 0.3332(6) 0.5358(3) 0.1356(2) 0.054(2) Uani 1 d G .
C52 C 0.3777(8) 0.4855(3) 0.1763(2) 0.093(3) Uani 1 d G .
C53 C 0.4487(8) 0.4185(3) 0.1623(3) 0.135(5) Uani 1 d G .
C54 C 0.4751(7) 0.4019(3) 0.1075(3) 0.108(4) Uani 1 d G .
C55 C 0.4306(8) 0.4522(4) 0.0667(2) 0.096(3) Uani 1 d G .
C56 C 0.3597(7) 0.5192(3) 0.0808(2) 0.081(3) Uani 1 d G .
H52 H 0.3595(11) 0.4978(5) 0.2132(2) 0.102(5) Uiso 1 calc G .
H53 H 0.4843(12) 0.3856(5) 0.1892(3) 0.102(5) Uiso 1 d G .
H54 H 0.5128(11) 0.3540(4) 0.0975(4) 0.102(5) Uiso 1 d G .
H55 H 0.4539(12) 0.4403(5) 0.0297(2) 0.102(5) Uiso 1 d G .
H56 H 0.3363(10) 0.5542(5) 0.0540(2) 0.102(5) Uiso 1 d G .
C61 C 0.0592(4) 0.6026(3) 0.1280(2) 0.048(2) Uani 1 d G .
C62 C 0.0196(5) 0.5328(2) 0.1048(2) 0.059(2) Uani 1 d G .
C63 C -0.1165(6) 0.5224(3) 0.0866(2) 0.081(3) Uani 1 d G .
C64 C -0.2129(4) 0.5817(4) 0.0915(2) 0.077(3) Uani 1 d G .
C65 C -0.1733(4) 0.6515(3) 0.1147(2) 0.068(2) Uani 1 d G .
C66 C -0.0372(5) 0.6620(2) 0.1329(2) 0.059(2) Uani 1 d G .
H62 H 0.0848(7) 0.4903(3) 0.1007(3) 0.102(5) Uiso 1 calc G .
H63 H -0.1451(8) 0.4759(3) 0.0714(3) 0.102(5) Uiso 1 d G .
H64 H -0.3051(4) 0.5760(5) 0.0788(3) 0.102(5) Uiso 1 d G .
H65 H -0.2417(6) 0.6905(4) 0.1182(3) 0.102(5) Uiso 1 d G .
H66 H -0.0103(7) 0.7098(3) 0.1479(3) 0.102(5) Uiso 1 d G .
C71 C 0.3066(4) 0.6919(2) 0.10654(15) 0.043(2) Uani 1 d G .
C72 C 0.4412(4) 0.7177(3) 0.1171(2) 0.056(2) Uani 1 d G .
C73 C 0.5006(4) 0.7742(3) 0.0841(2) 0.066(2) Uani 1 d G .
C74 C 0.4254(5) 0.8049(2) 0.0406(2) 0.066(2) Uani 1 d G .
C75 C 0.2908(5) 0.7791(3) 0.03000(14) 0.057(2) Uani 1 d G .
C76 C 0.2314(4) 0.7227(3) 0.0630(2) 0.049(2) Uani 1 d G .
H72 H 0.4944(6) 0.6966(4) 0.1459(2) 0.102(5) Uiso 1 calc G .
H73 H 0.5903(4) 0.7920(4) 0.0912(3) 0.102(5) Uiso 1 d G .
H74 H 0.4673(7) 0.8440(3) 0.0178(3) 0.102(5) Uiso 1 d G .
H75 H 0.2400(7) 0.8009(4) 0.0004(2) 0.102(5) Uiso 1 d G .
H76 H 0.1413(4) 0.7045(4) 0.0555(2) 0.102(5) Uiso 1 d G .

loop_
_atom_type_symbol
_atom_type_description
_atom_type_scat_dispersion_real
_atom_type_scat_dispersion_imag
_atom_type_scat_source
C C 0.0181 0.0091 'International Tables Vol C Tables 4.2.6.8 and 6.1.1.4'
H H 0.0000 0.0000 'International Tables Vol C Tables 4.2.6.8 and 6.1.1.4'
Cu Cu -1.9646 0.5888 'International Tables Vol C Tables 4.2.6.8 and 6.1.1.4'
O O 0.0492 0.0322 'International Tables Vol C Tables 4.2.6.8 and 6.1.1.4'
P P 0.2955 0.4335 'International Tables Vol C Tables 4.2.6.8 and 6.1.1.4'

loop_
_geom_angle_atom_site_label_1
_geom_angle_atom_site_label_2
_geom_angle_atom_site_label_3
_geom_angle
_geom_angle_site_symmetry_1
_geom_angle_site_symmetry_3
_geom_angle_publ_flag
O2 Cu O3 79.3(2) . . y
O2 Cu P2 120.82(14) . . y
O3 Cu P2 109.19(15) . . y
O2 Cu P1 109.82(14) . . y
O3 Cu P1 100.7(2) . . y
P2 Cu P1 124.50(7) . . y
C41 P1 C31 105.3(2) . . y
C41 P1 C21 102.4(2) . . y
C31 P1 C21 101.0(2) . . y
C41 P1 Cu 115.6(2) . . y
C31 P1 Cu 114.3(2) . . y
C21 P1 Cu 116.4(2) . . y
C51 P2 C71 100.7(2) . . y
C51 P2 C61 103.9(3) . . y
C71 P2 C61 103.5(2) . . y
C51 P2 Cu 119.2(2) . . y
C71 P2 Cu 117.5(2) . . y
C61 P2 Cu 110.2(2) . . y
C9 O1 C1 120.0(5) . . y
C2 O2 Cu 112.4(4) . . y
C3 O3 Cu 109.5(4) . . y
C2 C1 O1 120.7(6) . . y
C2 C1 C11 129.0(6) . . y
O1 C1 C11 110.2(6) . . y
O2 C2 C1 122.6(6) . . y
O2 C2 C3 118.8(6) . . y
C1 C2 C3 118.4(6) . . y
O3 C3 C4 121.6(6) . . y
O3 C3 C2 119.5(6) . . y
C4 C3 C2 118.9(6) . . y
C9 C4 C5 117.9(6) . . y
C9 C4 C3 118.6(7) . . y
C5 C4 C3 123.4(6) . . y
C6 C5 C4 122.5(7) . . y
C5 C6 C7 117.5(7) . . y
C8 C7 C6 121.1(7) . . y
C7 C8 C9 119.5(7) . . y
O1 C9 C8 116.2(6) . . y
O1 C9 C4 122.4(6) . . y
C8 C9 C4 121.4(7) . . y
C16 C11 C12 116.6(7) . . y
C16 C11 C1 121.4(6) . . y
C12 C11 C1 122.0(7) . . y
C13 C12 C11 121.7(8) . . y
C12 C13 C14 121.5(8) . . y
C15 C14 C13 117.1(7) . . y
C16 C15 C14 122.8(8) . . y
C15 C16 C11 120.2(7) . . y
C22 C21 C26 120.0 . . ?
C22 C21 P1 122.4(3) . . ?
C26 C21 P1 117.6(3) . . ?
C23 C22 C21 120.0 . . ?
C24 C23 C22 120.0 . . ?
C23 C24 C25 120.0 . . ?
C26 C25 C24 120.0 . . ?
C25 C26 C21 120.0 . . ?
C32 C31 C36 120.0 . . ?
C32 C31 P1 123.9(3) . . ?
C36 C31 P1 116.1(3) . . ?
C33 C32 C31 120.0 . . ?
C32 C33 C34 120.0 . . ?
C35 C34 C33 120.0 . . ?
C34 C35 C36 120.0 . . ?
C35 C36 C31 120.0 . . ?
C42 C41 C46 120.0 . . ?
C42 C41 P1 117.1(3) . . ?
C46 C41 P1 122.9(3) . . ?
C43 C42 C41 120.0 . . ?
C44 C43 C42 120.0 . . ?
C43 C44 C45 120.0 . . ?
C46 C45 C44 120.0 . . ?
C45 C46 C41 120.0 . . ?
C52 C51 C56 120.0 . . ?
C52 C51 P2 119.2(3) . . ?
C56 C51 P2 120.8(3) . . ?
C51 C52 C53 120.0 . . ?
C54 C53 C52 120.0 . . ?
C53 C54 C55 120.0 . . ?
C56 C55 C54 120.0 . . ?
C55 C56 C51 120.0 . . ?
C62 C61 C66 120.0 . . ?
C62 C61 P2 123.3(3) . . ?
C66 C61 P2 116.6(3) . . ?
C63 C62 C61 120.0 . . ?
C62 C63 C64 120.0 . . ?
C63 C64 C65 120.0 . . ?
C66 C65 C64 120.0 . . ?
C65 C66 C61 120.0 . . ?
C72 C71 C76 120.0 . . ?
C72 C71 P2 116.4(2) . . ?
C76 C71 P2 123.5(2) . . ?
C71 C72 C73 120.0 . . ?
C74 C73 C72 120.0 . . ?
C73 C74 C75 120.0 . . ?
C74 C75 C76 120.0 . . ?
C75 C76 C71 120.0 . . ?

loop_
_geom_bond_atom_site_label_1
_geom_bond_atom_site_label_2
_geom_bond_distance
_geom_bond_site_symmetry_2
_geom_bond_publ_flag
Cu O2 2.056(4) . y
Cu O3 2.164(5) . y
Cu P2 2.240(2) . y
Cu P1 2.282(2) . y
P1 C41 1.823(4) . y
P1 C31 1.827(4) . y
P1 C21 1.841(3) . y
P2 C51 1.820(4) . y
P2 C71 1.834(3) . y
P2 C61 1.836(4) . y
O1 C9 1.367(8) . y
O1 C1 1.403(8) . y
O2 C2 1.293(7) . y
O3 C3 1.265(8) . y
C1 C2 1.392(9) . y
C1 C11 1.431(10) . y
C2 C3 1.448(9) . y
C3 C4 1.442(9) . y
C4 C9 1.382(9) . y
C4 C5 1.392(10) . y
C5 C6 1.377(10) . y
C6 C7 1.413(11) . y
C7 C8 1.368(11) . y
C8 C9 1.386(9) . y
C11 C16 1.396(10) . y
C11 C12 1.397(10) . y
C12 C13 1.351(11) . y
C13 C14 1.380(11) . y
C14 C15 1.364(11) . y
C15 C16 1.365(11) . y
C21 C22 1.39 . ?
C21 C26 1.39 . ?
C22 C23 1.39 . ?
C23 C24 1.39 . ?
C24 C25 1.39 . ?
C25 C26 1.39 . ?
C31 C32 1.39 . ?
C31 C36 1.39 . ?
C32 C33 1.39 . ?
C33 C34 1.39 . ?
C34 C35 1.39 . ?
C35 C36 1.39 . ?
C41 C42 1.39 . ?
C41 C46 1.39 . ?
C42 C43 1.39 . ?
C43 C44 1.39 . ?
C44 C45 1.39 . ?
C45 C46 1.39 . ?
C51 C52 1.39 . ?
C51 C56 1.39 . ?
C52 C53 1.39 . ?
C53 C54 1.39 . ?
C54 C55 1.39 . ?
C55 C56 1.39 . ?
C61 C62 1.39 . ?
C61 C66 1.39 . ?
C62 C63 1.39 . ?
C63 C64 1.39 . ?
C64 C65 1.39 . ?
C65 C66 1.39 . ?
C71 C72 1.39 . ?
C71 C76 1.39 . ?
C72 C73 1.39 . ?
C73 C74 1.39 . ?
C74 C75 1.39 . ?
C75 C76 1.39 . ?
